data_7710493
loop_
_publ_author_name
'Romanenko, Nikita R.'
'Kuzmin, Alexey V.'
'Mikhailenko, Maxim V.'
'Faraonov, Maxim A.'
'Khasanov, Salavat S.'
'Yudanova, Evgeniya I.'
'Shestakov, Alexander F.'
'Otsuka, Akihiro'
'Yamochi, Hideki'
'Kitagawa, Hiroshi'
'Konarev, Dmitri V.'

_publ_section_title
;
 Trinuclear coordination assemblies of low-spin dicyano manganese(ii) (S =
 1/2) and iron(ii) (S = 0) phthalocyanines with manganese(ii)
 acetylacetonate, tris(cyclopentadienyl)gadolinium(iii) and neodymium(iii)
;
_journal_name_full 'Dalton Transactions'
_journal_paper_doi 10.1039/D2DT01052F
_journal_year 2022
_chemical_formula_moiety 'C34 H16 Fe N10, 2(C18 H36 K N2 O6), 0.72[C6H4Cl2]'
_chemical_formula_sum 'C74.3 H90.9 Cl1.4 Fe K2 N14 O12'
_chemical_formula_weight 1563.13
_space_group_crystal_system triclinic
_space_group_IT_number 2
_space_group_name_Hall '-P 1'
_space_group_name_H-M_alt 'P -1'
_atom_sites_solution_hydrogens geom
_atom_sites_solution_primary dual
_audit_creation_date 2022-03-26
_audit_creation_method
;
FinalCif V101 by Daniel Kratzert, Freiburg 2022,
https://dkratzert.de/finalcif.html
;
_audit_update_record
;
2022-03-26 deposited with the CCDC.	2022-06-15 downloaded from the CCDC.
;
_cell_angle_alpha 111.912(6)
_cell_angle_beta 111.362(5)
_cell_angle_gamma 94.970(4)
_cell_formula_units_Z 1
_cell_length_a 12.7789(6)
_cell_length_b 13.5071(8)
_cell_length_c 13.6608(8)
_cell_measurement_reflns_used 3556
_cell_measurement_temperature 150
_cell_measurement_theta_max 21.2270
_cell_measurement_theta_min 1.6790
_cell_volume 1968.5(2)
_computing_cell_refinement 'CrysAlisPro 1.171.41.123a (Rigaku OD, 2022)'
_computing_data_collection 'CrysAlisPro 1.171.41.123a (Rigaku OD, 2022)'
_computing_data_reduction 'CrysAlisPro 1.171.41.123a (Rigaku OD, 2022)'
_computing_molecular_graphics 'Olex2 1.5 (Dolomanov et al., 2009)'
_computing_publication_material 'Olex2 1.5 (Dolomanov et al., 2009)'
_computing_structure_refinement 'SHELXL 2018/3 (Sheldrick, 2015)'
_computing_structure_solution 'SHELXT 2018/2 (Sheldrick, 2018)'
_diffrn_ambient_environment N~2~
_diffrn_ambient_temperature 150
_diffrn_detector 'CCD plate'
_diffrn_detector_area_resol_mean 5.2283
_diffrn_detector_type AtlasS2
_diffrn_measured_fraction_theta_full 0.998
_diffrn_measured_fraction_theta_max 0.879
_diffrn_measurement_details
;
List of Runs (angles in degrees, time in seconds):

  # Type    Start    End  Width  t~exp~   \w     \q     \k     \f   Frames
#--------------------------------------------------------------------------
  1  \w    -16.00  30.00   1.00   60.00    --  -12.05 -99.00 -30.00   46
  2  \w    -71.00 -45.00   1.00   60.00    --  -12.05 127.00 122.27   26
  3  \w    -14.00  88.00   1.00   60.00    --   12.05  37.00-120.00  102
  4  \w    -35.00  43.00   1.00   60.00    --   12.05 -77.00-180.00   78
  5  \w    -38.00  46.00   1.00   60.00    --   12.05 -77.00 -60.00   84
  6  \w    -38.00  46.00   1.00   60.00    --   12.05 -77.00  60.00   84
  7  \w    -14.00  88.00   1.00   60.00    --   12.05  37.00 120.00  102
  8  \w    -13.00  87.00   1.00   60.00    --   12.05  37.00   0.00  100
  9  \w    -42.00   5.00   1.00  150.00    --  -12.05  77.00   0.00   47
 10  \w     -3.00   8.00   1.00  150.00    --  -12.05 -99.00 -30.00   11
;
_diffrn_measurement_device 'four-circle diffractometer'
_diffrn_measurement_device_type 'Xcalibur, AtlasS2, Gemini'
_diffrn_measurement_method '\w scans'
_diffrn_orient_matrix_type 'CrysAlisPro convention (1999,Acta A55,543-557)'
_diffrn_orient_matrix_UB_11 0.0034941000
_diffrn_orient_matrix_UB_12 0.0467027000
_diffrn_orient_matrix_UB_13 -0.0118829000
_diffrn_orient_matrix_UB_21 0.0107550000
_diffrn_orient_matrix_UB_22 0.0347590000
_diffrn_orient_matrix_UB_23 0.0582681000
_diffrn_orient_matrix_UB_31 0.0606365000
_diffrn_orient_matrix_UB_32 0.0064939000
_diffrn_orient_matrix_UB_33 0.0173940000
_diffrn_radiation_monochromator graphite
_diffrn_radiation_probe x-ray
_diffrn_radiation_type 'Mo K\a'
_diffrn_radiation_wavelength 0.71073
_diffrn_reflns_av_R_equivalents 0.1033
_diffrn_reflns_av_unetI/netI 0.1856
_diffrn_reflns_Laue_measured_fraction_full 0.998
_diffrn_reflns_Laue_measured_fraction_max 0.879
_diffrn_reflns_limit_h_max 17
_diffrn_reflns_limit_h_min -17
_diffrn_reflns_limit_k_max 18
_diffrn_reflns_limit_k_min -18
_diffrn_reflns_limit_l_max 18
_diffrn_reflns_limit_l_min -18
_diffrn_reflns_number 36467
_diffrn_reflns_point_group_measured_fraction_full 0.998
_diffrn_reflns_point_group_measured_fraction_max 0.879
_diffrn_reflns_theta_full 25.242
_diffrn_reflns_theta_max 29.534
_diffrn_reflns_theta_min 1.682
_diffrn_source 'fine-focus sealed X-ray tube'
_diffrn_source_type 'Enhance (Mo) X-ray Source'
_exptl_absorpt_coefficient_mu 0.399
_exptl_absorpt_correction_T_max 1.00000
_exptl_absorpt_correction_T_min 0.91677
_exptl_absorpt_correction_type multi-scan
_exptl_absorpt_process_details
;
CrysAlisPro 1.171.41.123a (Rigaku Oxford Diffraction, 2022)
Empirical absorption correction using spherical harmonics,
implemented in SCALE3 ABSPACK scaling algorithm.
;
_exptl_crystal_colour 'metallic dark black'
_exptl_crystal_colour_lustre metallic
_exptl_crystal_colour_modifier dark
_exptl_crystal_colour_primary black
_exptl_crystal_density_diffrn 1.319
_exptl_crystal_description block
_exptl_crystal_F_000 823
_exptl_crystal_size_max 0.2
_exptl_crystal_size_mid 0.1
_exptl_crystal_size_min 0.1
_refine_diff_density_max 1.183
_refine_diff_density_min -0.316
_refine_diff_density_rms 0.099
_refine_ls_extinction_method none
_refine_ls_goodness_of_fit_ref 1.065
_refine_ls_hydrogen_treatment constr
_refine_ls_matrix_type full
_refine_ls_number_parameters 448
_refine_ls_number_reflns 9677
_refine_ls_number_restraints 288
_refine_ls_restrained_S_all 1.103
_refine_ls_R_factor_all 0.2852
_refine_ls_R_factor_gt 0.1261
_refine_ls_shift/su_max 0.000
_refine_ls_shift/su_mean 0.000
_refine_ls_structure_factor_coef Fsqd
_refine_ls_weighting_details 'w=1/[\s^2^(Fo^2^)+(0.2000P)^2^] where P=(Fo^2^+2Fc^2^)/3'
_refine_ls_weighting_scheme calc
_refine_ls_wR_factor_gt 0.3343
_refine_ls_wR_factor_ref 0.4374
_reflns_Friedel_coverage 0.000
_reflns_number_gt 3132
_reflns_number_total 9677
_reflns_threshold_expression 'I > 2\s(I)'
_cod_data_source_file d2dt01052f2.cif
_cod_data_source_block exp_2615_int1
_cod_original_formula_sum 'C74.3 Cl1.4 Fe H90.9 K2 N14 O12'
_cod_database_code 7710493
_shelx_shelxl_version_number 2018/3
_olex2_refinement_description
;
1. Fixed Uiso
 At 1.2 times of:
  All C(H) groups, All C(H,H) groups
2. Uiso/Uaniso restraints and constraints
Uanis(N101) \\sim Ueq, Uanis(N102) \\sim Ueq, Uanis(N103) \\sim Ueq,
Uanis(N104) \\sim Ueq, Uanis(N105) \\sim Ueq, Uanis(N201) \\sim Ueq,
Uanis(N202) \\sim Ueq, Uanis(C101) \\sim Ueq, Uanis(C102) \\sim Ueq,
Uanis(C103) \\sim Ueq, Uanis(C104) \\sim Ueq, Uanis(C105) \\sim Ueq,
Uanis(C106) \\sim Ueq, Uanis(C107) \\sim Ueq, Uanis(C108) \\sim Ueq,
Uanis(C109) \\sim Ueq, Uanis(C110) \\sim Ueq, Uanis(C111) \\sim Ueq,
Uanis(C112) \\sim Ueq, Uanis(C113) \\sim Ueq, Uanis(C114) \\sim Ueq,
Uanis(C115) \\sim Ueq, Uanis(C116) \\sim Ueq, Uanis(C117) \\sim Ueq,
Uanis(C201) \\sim Ueq, Uanis(C202) \\sim Ueq, Uanis(C203) \\sim Ueq,
Uanis(C204) \\sim Ueq, Uanis(C205) \\sim Ueq, Uanis(C206) \\sim Ueq,
Uanis(C207) \\sim Ueq, Uanis(C208) \\sim Ueq, Uanis(C209) \\sim Ueq,
Uanis(C210) \\sim Ueq, Uanis(C211) \\sim Ueq, Uanis(C212) \\sim Ueq,
Uanis(C213) \\sim Ueq, Uanis(C214) \\sim Ueq, Uanis(C215) \\sim Ueq,
Uanis(C216) \\sim Ueq, Uanis(C217) \\sim Ueq, Uanis(C218) \\sim Ueq,
Uanis(O201) \\sim Ueq, Uanis(O202) \\sim Ueq, Uanis(O203) \\sim Ueq,
Uanis(O204) \\sim Ueq, Uanis(O205) \\sim Ueq, Uanis(O206) \\sim Ueq: with sigma
of 0.01 and sigma for terminal atoms of 0.02
3.a Secondary CH2 refined with riding coordinates:
 C201(H20A,H20B), C202(H20C,H20D), C203(H20E,H20F), C204(H20G,H20H), C205(H20I,
 H20J), C206(H20K,H20L), C207(H20M,H20N), C208(H20O,H20P), C209(H20Q,H20R),
 C210(H21A,H21B), C211(H21C,H21D), C212(H21E,H21F), C213(H21G,H21H), C214(H21I,
 H21J), C215(H21K,H21L), C216(H21M,H21N), C217(H21O,H21P), C218(H21Q,H21R)
3.b Aromatic/amide H refined with riding coordinates:
 C104(H104), C105(H105), C106(H106), C107(H107), C112(H112), C113(H113),
 C114(H114), C115(H115)
;
_olex2_submission_special_instructions 'No special instructions were received'
_oxdiff_exptl_absorpt_empirical_details
;
Empirical correction (ABSPACK) includes:
- Absorption correction using spherical harmonics
- Frame scaling
;
_oxdiff_exptl_absorpt_empirical_full_max 1.081
_oxdiff_exptl_absorpt_empirical_full_min 0.915
_shelx_space_group_comment
;
The symmetry employed for this shelxl refinement is uniquely defined
by the following loop, which should always be used as a source of
symmetry information in preference to the above space-group names.
They are only intended as comments.
;
_smtbx_masks_special_details
;
A solvent mask was calculated and 52 electrons were 
found in a volume of 275\%A^3^ in 1 void per unit cell. 
This is consistent with the presence of 
0.72[C6H4Cl2] per Asymmetric Unit 
which account for 53 electrons 
per unit cell.
;
_smtbx_masks_void_probe_radius 1.2
_smtbx_masks_void_truncation_radius 1.2
_shelx_estimated_absorpt_t_min 0.924
_shelx_estimated_absorpt_t_max 0.961

loop_
_space_group_symop_operation_xyz
'x, y, z'
'-x, -y, -z'

loop_
_atom_site_label
_atom_site_type_symbol
_atom_site_fract_x
_atom_site_fract_y
_atom_site_fract_z
_atom_site_U_iso_or_equiv
_atom_site_adp_type
_atom_site_occupancy
_atom_site_site_symmetry_order
_atom_site_calc_flag
_atom_site_refinement_flags_posn
_atom_site_refinement_flags_adp
_atom_site_refinement_flags_occupancy
_atom_site_disorder_assembly
_atom_site_disorder_group
C101 C 0.3393(8) 0.1387(9) -0.0551(7) 0.090(3) Uani 1 1 d . U . . .
C102 C 0.5244(9) 0.2062(8) -0.0299(7) 0.084(2) Uani 1 1 d . U . . .
C103 C 0.6108(9) 0.2865(9) -0.0273(8) 0.096(3) Uani 1 1 d . U . . .
C104 C 0.6009(11) 0.3841(10) -0.0463(9) 0.123(4) Uani 1 1 d . U . . .
H104 H 0.531602 0.408134 -0.064897 0.147 Uiso 1 1 calc R U . . .
C105 C 0.7023(13) 0.4367(12) -0.0345(11) 0.138(4) Uani 1 1 d . U . . .
H105 H 0.703827 0.504918 -0.039874 0.166 Uiso 1 1 calc R U . . .
C106 C 0.8041(11) 0.4039(11) -0.0156(10) 0.129(4) Uani 1 1 d . U . . .
H106 H 0.868904 0.447008 -0.012707 0.155 Uiso 1 1 calc R U . . .
C107 C 0.8127(10) 0.3081(9) -0.0006(9) 0.117(3) Uani 1 1 d . U . . .
H107 H 0.881872 0.283618 0.013050 0.140 Uiso 1 1 calc R U . . .
C108 C 0.7109(10) 0.2496(10) -0.0072(8) 0.108(3) Uani 1 1 d . U . . .
C109 C 0.6891(8) 0.1477(8) 0.0078(6) 0.083(2) Uani 1 1 d . U . . .
C110 C 0.7461(7) 0.0058(8) 0.0463(7) 0.081(2) Uani 1 1 d . U . . .
C111 C 0.8340(8) -0.0493(9) 0.0818(8) 0.094(3) Uani 1 1 d . U . . .
C112 C 0.9530(9) -0.0331(11) 0.1046(9) 0.121(4) Uani 1 1 d . U . . .
H112 H 0.992730 0.028594 0.102915 0.145 Uiso 1 1 calc R U . . .
C113 C 1.0102(11) -0.1090(12) 0.1295(10) 0.131(4) Uani 1 1 d . U . . .
H113 H 1.089866 -0.098814 0.144208 0.157 Uiso 1 1 calc R U . . .
C114 C 0.9576(10) -0.1955(11) 0.1334(9) 0.118(3) Uani 1 1 d . U . . .
H114 H 1.001217 -0.244936 0.151330 0.142 Uiso 1 1 calc R U . . .
C115 C 0.8400(10) -0.2171(10) 0.1122(9) 0.116(3) Uani 1 1 d . U . . .
H115 H 0.802688 -0.278798 0.115749 0.139 Uiso 1 1 calc R U . . .
C116 C 0.7821(8) -0.1415(9) 0.0858(8) 0.094(3) Uani 1 1 d . U . . .
C117 C 0.5531(7) 0.0870(7) 0.1697(8) 0.081(2) Uani 1 1 d . U . . .
Fe11 Fe 0.500000 0.000000 0.000000 0.0764(6) Uani 1 2 d S . P . .
N101 N 0.4158(7) 0.2103(6) -0.0538(6) 0.087(2) Uani 1 1 d . U . . .
N102 N 0.5753(6) 0.1232(6) -0.0077(5) 0.0789(19) Uani 1 1 d . U . . .
N103 N 0.7665(7) 0.0958(7) 0.0316(6) 0.087(2) Uani 1 1 d . U . . .
N104 N 0.6404(6) -0.0487(6) 0.0338(5) 0.0743(17) Uani 1 1 d . U . . .
N105 N 0.5879(7) 0.1305(7) 0.2694(7) 0.099(2) Uani 1 1 d . U . . .
C201 C 0.7143(9) 0.5140(9) 0.7125(9) 0.112(3) Uani 1 1 d . U . . .
H20A H 0.723190 0.472495 0.760061 0.135 Uiso 1 1 calc R U . . .
H20B H 0.632590 0.487106 0.652680 0.135 Uiso 1 1 calc R U . . .
C202 C 0.7361(7) 0.6321(8) 0.7890(7) 0.085(2) Uani 1 1 d . U . . .
H20C H 0.687953 0.641539 0.832899 0.102 Uiso 1 1 calc R U . . .
H20D H 0.818965 0.662966 0.845584 0.102 Uiso 1 1 calc R U . . .
C203 C 0.7150(7) 0.7993(7) 0.7820(8) 0.083(2) Uani 1 1 d . U . . .
H20E H 0.662496 0.804383 0.821039 0.100 Uiso 1 1 calc R U . . .
H20F H 0.795551 0.836330 0.843113 0.100 Uiso 1 1 calc R U . . .
C204 C 0.6845(7) 0.8525(7) 0.7084(8) 0.085(2) Uani 1 1 d . U . . .
H20G H 0.682063 0.928444 0.753481 0.103 Uiso 1 1 calc R U . . .
H20H H 0.605932 0.812216 0.644316 0.103 Uiso 1 1 calc R U . . .
C205 C 0.7447(8) 0.9206(8) 0.5944(9) 0.094(3) Uani 1 1 d . U . . .
H20I H 0.744426 0.995777 0.644258 0.113 Uiso 1 1 calc R U . . .
H20J H 0.667464 0.885433 0.526753 0.113 Uiso 1 1 calc R U . . .
C206 C 0.8379(9) 0.9274(8) 0.5526(10) 0.108(3) Uani 1 1 d . U . . .
H20K H 0.827273 0.978605 0.515568 0.129 Uiso 1 1 calc R U . . .
H20L H 0.914555 0.959257 0.621145 0.129 Uiso 1 1 calc R U . . .
C207 C 0.9047(10) 0.4877(10) 0.7294(10) 0.127(4) Uani 1 1 d . U . . .
H20M H 0.899875 0.415226 0.732063 0.152 Uiso 1 1 calc R U . . .
H20N H 0.927300 0.545164 0.809495 0.152 Uiso 1 1 calc R U . . .
C208 C 0.9998(9) 0.5087(11) 0.6894(10) 0.120(4) Uani 1 1 d . U . . .
H20O H 1.074945 0.506158 0.743803 0.144 Uiso 1 1 calc R U . . .
H20P H 0.979276 0.449625 0.610702 0.144 Uiso 1 1 calc R U . . .
C209 C 1.1146(7) 0.6427(10) 0.6769(8) 0.104(3) Uani 1 1 d . U . . .
H20Q H 1.183621 0.648400 0.744576 0.125 Uiso 1 1 calc R U . . .
H20R H 1.114785 0.587097 0.604982 0.125 Uiso 1 1 calc R U . . .
C210 C 1.1209(8) 0.7458(10) 0.6731(10) 0.113(3) Uani 1 1 d . U . . .
H21A H 1.197423 0.773165 0.677028 0.135 Uiso 1 1 calc R U . . .
H21B H 1.113739 0.799830 0.741604 0.135 Uiso 1 1 calc R U . . .
C211 C 1.0461(10) 0.8359(10) 0.5575(12) 0.129(4) Uani 1 1 d . U . . .
H21C H 1.118596 0.849761 0.548365 0.155 Uiso 1 1 calc R U . . .
H21D H 1.052643 0.898541 0.628472 0.155 Uiso 1 1 calc R U . . .
C212 C 0.9471(10) 0.8276(9) 0.4557(10) 0.116(3) Uani 1 1 d . U . . .
H21E H 0.963167 0.893158 0.442109 0.139 Uiso 1 1 calc R U . . .
H21F H 0.937982 0.761484 0.386235 0.139 Uiso 1 1 calc R U . . .
C213 C 0.7365(11) 0.3808(10) 0.5507(11) 0.126(4) Uani 1 1 d . U . . .
H21G H 0.711343 0.326226 0.575208 0.151 Uiso 1 1 calc R U . . .
H21H H 0.795535 0.357024 0.522666 0.151 Uiso 1 1 calc R U . . .
C214 C 0.6359(10) 0.3796(10) 0.4533(11) 0.132(4) Uani 1 1 d . U . . .
H21I H 0.595840 0.302575 0.393720 0.159 Uiso 1 1 calc R U . . .
H21J H 0.580140 0.411739 0.482136 0.159 Uiso 1 1 calc R U . . .
C215 C 0.5828(8) 0.4306(9) 0.2988(9) 0.109(3) Uani 1 1 d . U . . .
H21K H 0.519964 0.459777 0.316258 0.131 Uiso 1 1 calc R U . . .
H21L H 0.550107 0.351457 0.243088 0.131 Uiso 1 1 calc R U . . .
C216 C 0.6277(8) 0.4915(9) 0.2469(9) 0.100(3) Uani 1 1 d . U . . .
H21M H 0.692322 0.464152 0.231920 0.120 Uiso 1 1 calc R U . . .
H21N H 0.565387 0.480077 0.171513 0.120 Uiso 1 1 calc R U . . .
C217 C 0.7139(11) 0.6656(10) 0.2741(10) 0.128(4) Uani 1 1 d . U . . .
H21O H 0.655170 0.649731 0.195205 0.153 Uiso 1 1 calc R U . . .
H21P H 0.783959 0.644101 0.267385 0.153 Uiso 1 1 calc R U . . .
C218 C 0.7442(11) 0.7862(11) 0.3542(11) 0.131(4) Uani 1 1 d . U . . .
H21Q H 0.765136 0.829542 0.316408 0.158 Uiso 1 1 calc R U . . .
H21R H 0.674432 0.804275 0.364739 0.158 Uiso 1 1 calc R U . . .
K21 K 0.81265(12) 0.65535(14) 0.56066(13) 0.0626(5) Uani 1 1 d . . . . .
N201 N 0.7906(7) 0.4886(7) 0.6526(7) 0.095(2) Uani 1 1 d . U . . .
N202 N 0.8390(7) 0.8200(7) 0.4681(8) 0.103(2) Uani 1 1 d . U . . .
O201 O 0.7065(4) 0.6864(4) 0.7162(4) 0.0713(14) Uani 1 1 d . U . . .
O202 O 0.7670(5) 0.8572(5) 0.6594(5) 0.0875(17) Uani 1 1 d . U . . .
O203 O 1.0111(5) 0.6081(7) 0.6865(5) 0.105(2) Uani 1 1 d . U . . .
O204 O 1.0316(4) 0.7368(6) 0.5696(5) 0.0920(18) Uani 1 1 d . U . . .
O205 O 0.6736(4) 0.4424(5) 0.4019(5) 0.0823(15) Uani 1 1 d . U . . .
O206 O 0.6671(5) 0.6038(6) 0.3241(5) 0.1011(19) Uani 1 1 d . U . . .

loop_
_atom_site_aniso_label
_atom_site_aniso_U_11
_atom_site_aniso_U_22
_atom_site_aniso_U_33
_atom_site_aniso_U_23
_atom_site_aniso_U_13
_atom_site_aniso_U_12
C101 0.099(5) 0.112(6) 0.053(4) 0.026(4) 0.039(4) 0.013(5)
C102 0.107(6) 0.094(6) 0.047(4) 0.029(4) 0.037(4) 0.003(5)
C103 0.121(6) 0.096(6) 0.065(5) 0.027(4) 0.047(5) 0.012(5)
C104 0.147(7) 0.139(8) 0.093(6) 0.056(6) 0.064(5) 0.005(6)
C105 0.166(8) 0.147(8) 0.115(7) 0.068(6) 0.065(6) 0.029(7)
C106 0.132(7) 0.142(8) 0.120(7) 0.067(6) 0.060(6) -0.006(6)
C107 0.132(7) 0.113(7) 0.094(6) 0.041(5) 0.047(5) 0.003(5)
C108 0.124(6) 0.128(7) 0.071(5) 0.046(5) 0.046(5) 0.001(5)
C109 0.097(5) 0.093(6) 0.042(4) 0.014(4) 0.031(4) 0.011(5)
C110 0.082(5) 0.101(6) 0.047(4) 0.018(4) 0.030(4) 0.017(4)
C111 0.097(5) 0.114(6) 0.065(5) 0.033(5) 0.038(4) 0.013(5)
C112 0.108(6) 0.138(8) 0.099(6) 0.040(6) 0.039(5) 0.024(6)
C113 0.127(7) 0.149(8) 0.113(7) 0.052(6) 0.052(6) 0.042(6)
C114 0.122(7) 0.140(8) 0.099(6) 0.060(6) 0.044(5) 0.044(6)
C115 0.131(7) 0.138(7) 0.083(6) 0.046(5) 0.052(5) 0.030(6)
C116 0.098(5) 0.117(7) 0.064(5) 0.031(5) 0.039(4) 0.034(5)
C117 0.081(4) 0.090(5) 0.074(5) 0.031(4) 0.044(4) 0.004(4)
Fe11 0.0883(11) 0.0866(13) 0.0425(9) 0.0157(8) 0.0324(8) 0.0049(9)
N101 0.108(5) 0.095(5) 0.069(4) 0.033(4) 0.052(4) 0.027(4)
N102 0.085(4) 0.098(5) 0.045(3) 0.021(3) 0.033(3) 0.007(3)
N103 0.096(5) 0.097(5) 0.060(4) 0.023(4) 0.039(4) 0.011(4)
N104 0.092(4) 0.082(4) 0.052(3) 0.025(3) 0.041(3) 0.016(3)
N105 0.114(5) 0.107(6) 0.074(5) 0.025(4) 0.058(4) 0.007(4)
C201 0.143(7) 0.124(7) 0.107(6) 0.077(6) 0.063(5) 0.038(5)
C202 0.096(5) 0.107(6) 0.067(5) 0.045(5) 0.041(4) 0.033(4)
C203 0.079(4) 0.092(6) 0.082(5) 0.033(5) 0.043(4) 0.013(4)
C204 0.089(5) 0.092(5) 0.095(6) 0.039(5) 0.061(4) 0.030(4)
C205 0.123(6) 0.087(5) 0.111(6) 0.058(5) 0.074(5) 0.036(4)
C206 0.147(7) 0.095(6) 0.117(6) 0.056(5) 0.083(6) 0.031(5)
C207 0.160(8) 0.137(7) 0.109(7) 0.072(6) 0.057(6) 0.079(6)
C208 0.118(6) 0.153(8) 0.094(6) 0.043(6) 0.055(5) 0.066(6)
C209 0.069(5) 0.162(8) 0.065(5) 0.030(5) 0.027(4) 0.056(5)
C210 0.074(5) 0.140(7) 0.099(6) 0.021(5) 0.045(5) 0.022(5)
C211 0.121(6) 0.117(7) 0.149(8) 0.031(6) 0.090(6) 0.012(5)
C212 0.147(7) 0.103(6) 0.130(7) 0.046(5) 0.100(6) 0.028(5)
C213 0.169(8) 0.124(7) 0.125(7) 0.073(6) 0.086(6) 0.040(6)
C214 0.144(7) 0.124(7) 0.126(7) 0.034(6) 0.084(6) -0.011(5)
C215 0.071(5) 0.123(7) 0.103(6) 0.036(5) 0.022(5) 0.017(5)
C216 0.090(5) 0.113(7) 0.080(5) 0.035(5) 0.023(4) 0.045(5)
C217 0.152(7) 0.149(8) 0.100(6) 0.074(6) 0.050(5) 0.047(6)
C218 0.176(8) 0.144(8) 0.109(7) 0.073(6) 0.077(6) 0.050(6)
K21 0.0577(9) 0.0787(12) 0.0583(10) 0.0320(9) 0.0291(8) 0.0203(8)
N201 0.126(5) 0.104(5) 0.078(4) 0.040(4) 0.062(4) 0.045(4)
N202 0.126(5) 0.098(5) 0.114(6) 0.052(4) 0.074(5) 0.036(4)
O201 0.073(3) 0.072(3) 0.063(3) 0.018(3) 0.036(2) 0.014(2)
O202 0.096(3) 0.086(4) 0.102(4) 0.040(3) 0.065(3) 0.029(3)
O203 0.092(4) 0.159(6) 0.079(4) 0.053(4) 0.043(3) 0.072(4)
O204 0.070(3) 0.113(5) 0.081(4) 0.020(3) 0.045(3) 0.012(3)
O205 0.071(3) 0.090(4) 0.077(4) 0.028(3) 0.035(3) 0.003(3)
O206 0.118(4) 0.114(5) 0.082(4) 0.050(4) 0.043(3) 0.047(4)

loop_
_atom_type_symbol
_atom_type_description
_atom_type_scat_dispersion_real
_atom_type_scat_dispersion_imag
_atom_type_scat_source
C C 0.0033 0.0016 'International Tables Vol C Tables 4.2.6.8 and 6.1.1.4'
Cl Cl 0.1484 0.1585 'International Tables Vol C Tables 4.2.6.8 and 6.1.1.4'
Fe Fe 0.3463 0.8444 'International Tables Vol C Tables 4.2.6.8 and 6.1.1.4'
H H 0.0000 0.0000 'International Tables Vol C Tables 4.2.6.8 and 6.1.1.4'
K K 0.2009 0.2494 'International Tables Vol C Tables 4.2.6.8 and 6.1.1.4'
N N 0.0061 0.0033 'International Tables Vol C Tables 4.2.6.8 and 6.1.1.4'
O O 0.0106 0.0060 'International Tables Vol C Tables 4.2.6.8 and 6.1.1.4'

loop_
_geom_angle_atom_site_label_1
_geom_angle_atom_site_label_2
_geom_angle_atom_site_label_3
_geom_angle
_geom_angle_site_symmetry_1
_geom_angle_site_symmetry_3
_geom_angle_publ_flag
N101 C101 C116 123.4(10) . 2_655 ?
N101 C101 N104 125.4(9) . 2_655 ?
N104 C101 C116 111.2(9) 2_655 2_655 ?
N101 C102 C103 124.1(10) . . ?
N101 C102 N102 126.7(8) . . ?
N102 C102 C103 109.1(9) . . ?
C104 C103 C102 130.2(11) . . ?
C108 C103 C102 106.6(10) . . ?
C108 C103 C104 123.1(10) . . ?
C103 C104 H104 124.3 . . ?
C105 C104 C103 111.5(12) . . ?
C105 C104 H104 124.3 . . ?
C104 C105 H105 116.0 . . ?
C104 C105 C106 128.0(13) . . ?
C106 C105 H105 116.0 . . ?
C105 C106 H106 119.8 . . ?
C105 C106 C107 120.5(11) . . ?
C107 C106 H106 119.8 . . ?
C106 C107 H107 122.4 . . ?
C106 C107 C108 115.3(11) . . ?
C108 C107 H107 122.4 . . ?
C103 C108 C107 121.5(11) . . ?
C103 C108 C109 108.1(9) . . ?
C107 C108 C109 130.4(12) . . ?
N102 C109 C108 108.2(9) . . ?
N103 C109 C108 123.1(9) . . ?
N103 C109 N102 128.7(9) . . ?
N103 C110 C111 123.4(8) . . ?
N103 C110 N104 127.0(8) . . ?
N104 C110 C111 109.6(8) . . ?
C112 C111 C110 134.5(10) . . ?
C116 C111 C110 108.1(8) . . ?
C116 C111 C112 117.3(10) . . ?
C111 C112 H112 120.7 . . ?
C113 C112 C111 118.6(12) . . ?
C113 C112 H112 120.7 . . ?
C112 C113 H113 118.9 . . ?
C114 C113 C112 122.3(13) . . ?
C114 C113 H113 118.9 . . ?
C113 C114 H114 118.7 . . ?
C113 C114 C115 122.6(12) . . ?
C115 C114 H114 118.7 . . ?
C114 C115 H115 122.4 . . ?
C116 C115 C114 115.2(11) . . ?
C116 C115 H115 122.4 . . ?
C111 C116 C101 105.1(9) . 2_655 ?
C115 C116 C101 130.8(11) . 2_655 ?
C115 C116 C111 124.2(10) . . ?
N105 C117 Fe11 174.3(9) . . ?
C117 Fe11 C117 180.0 . 2_655 ?
N102 Fe11 C117 89.8(3) 2_655 . ?
N102 Fe11 C117 90.2(3) . . ?
N102 Fe11 C117 90.2(3) 2_655 2_655 ?
N102 Fe11 C117 89.8(3) . 2_655 ?
N102 Fe11 N102 180.0(3) . 2_655 ?
N102 Fe11 N104 90.4(3) 2_655 2_655 ?
N102 Fe11 N104 89.6(3) . 2_655 ?
N102 Fe11 N104 90.4(3) . . ?
N102 Fe11 N104 89.6(3) 2_655 . ?
N104 Fe11 C117 88.3(3) 2_655 2_655 ?
N104 Fe11 C117 91.7(3) . 2_655 ?
N104 Fe11 C117 91.7(3) 2_655 . ?
N104 Fe11 C117 88.3(3) . . ?
N104 Fe11 N104 180.0 2_655 . ?
C101 N101 C102 123.7(9) . . ?
C102 N102 Fe11 125.9(6) . . ?
C109 N102 C102 107.9(8) . . ?
C109 N102 Fe11 126.1(7) . . ?
C109 N103 C110 122.4(8) . . ?
C101 N104 C110 106.0(7) 2_655 . ?
C101 N104 Fe11 128.6(6) 2_655 . ?
C110 N104 Fe11 125.3(6) . . ?
H20A C201 H20B 107.5 . . ?
C202 C201 H20A 108.5 . . ?
C202 C201 H20B 108.5 . . ?
N201 C201 H20A 108.5 . . ?
N201 C201 H20B 108.5 . . ?
N201 C201 C202 115.2(8) . . ?
C201 C202 H20C 110.3 . . ?
C201 C202 H20D 110.3 . . ?
H20C C202 H20D 108.6 . . ?
O201 C202 C201 107.1(7) . . ?
O201 C202 H20C 110.3 . . ?
O201 C202 H20D 110.3 . . ?
H20E C203 H20F 108.1 . . ?
C204 C203 H20E 109.6 . . ?
C204 C203 H20F 109.6 . . ?
C204 C203 O201 110.2(7) . . ?
O201 C203 H20E 109.6 . . ?
O201 C203 H20F 109.6 . . ?
C203 C204 H20G 109.4 . . ?
C203 C204 H20H 109.4 . . ?
C203 C204 O202 111.2(7) . . ?
H20G C204 H20H 108.0 . . ?
O202 C204 H20G 109.4 . . ?
O202 C204 H20H 109.4 . . ?
H20I C205 H20J 108.3 . . ?
C206 C205 H20I 109.9 . . ?
C206 C205 H20J 109.9 . . ?
O202 C205 H20I 109.9 . . ?
O202 C205 H20J 109.9 . . ?
O202 C205 C206 109.0(7) . . ?
C205 C206 H20K 108.6 . . ?
C205 C206 H20L 108.6 . . ?
H20K C206 H20L 107.6 . . ?
N202 C206 C205 114.5(8) . . ?
N202 C206 H20K 108.6 . . ?
N202 C206 H20L 108.6 . . ?
H20M C207 H20N 107.8 . . ?
C208 C207 H20M 109.0 . . ?
C208 C207 H20N 109.0 . . ?
N201 C207 H20M 109.0 . . ?
N201 C207 H20N 109.0 . . ?
N201 C207 C208 112.7(9) . . ?
C207 C208 H20O 109.4 . . ?
C207 C208 H20P 109.4 . . ?
H20O C208 H20P 108.0 . . ?
O203 C208 C207 111.2(9) . . ?
O203 C208 H20O 109.4 . . ?
O203 C208 H20P 109.4 . . ?
H20Q C209 H20R 108.1 . . ?
C210 C209 H20Q 109.5 . . ?
C210 C209 H20R 109.5 . . ?
C210 C209 O203 110.5(7) . . ?
O203 C209 H20Q 109.5 . . ?
O203 C209 H20R 109.5 . . ?
C209 C210 H21A 109.5 . . ?
C209 C210 H21B 109.5 . . ?
C209 C210 O204 110.7(9) . . ?
H21A C210 H21B 108.1 . . ?
O204 C210 H21A 109.5 . . ?
O204 C210 H21B 109.5 . . ?
H21C C211 H21D 108.2 . . ?
C212 C211 H21C 109.7 . . ?
C212 C211 H21D 109.7 . . ?
O204 C211 H21C 109.7 . . ?
O204 C211 H21D 109.7 . . ?
O204 C211 C212 109.9(9) . . ?
C211 C212 H21E 108.9 . . ?
C211 C212 H21F 108.9 . . ?
H21E C212 H21F 107.8 . . ?
N202 C212 C211 113.1(9) . . ?
N202 C212 H21E 108.9 . . ?
N202 C212 H21F 108.9 . . ?
H21G C213 H21H 107.6 . . ?
C214 C213 H21G 108.7 . . ?
C214 C213 H21H 108.7 . . ?
N201 C213 H21G 108.7 . . ?
N201 C213 H21H 108.7 . . ?
N201 C213 C214 114.2(10) . . ?
C213 C214 H21I 109.7 . . ?
C213 C214 H21J 109.7 . . ?
H21I C214 H21J 108.2 . . ?
O205 C214 C213 109.9(8) . . ?
O205 C214 H21I 109.7 . . ?
O205 C214 H21J 109.7 . . ?
H21K C215 H21L 108.3 . . ?
C216 C215 H21K 109.8 . . ?
C216 C215 H21L 109.8 . . ?
O205 C215 H21K 109.8 . . ?
O205 C215 H21L 109.8 . . ?
O205 C215 C216 109.2(7) . . ?
C215 C216 H21M 109.9 . . ?
C215 C216 H21N 109.9 . . ?
H21M C216 H21N 108.3 . . ?
O206 C216 C215 108.9(9) . . ?
O206 C216 H21M 109.9 . . ?
O206 C216 H21N 109.9 . . ?
H21O C217 H21P 108.5 . . ?
C218 C217 H21O 110.2 . . ?
C218 C217 H21P 110.2 . . ?
O206 C217 H21O 110.2 . . ?
O206 C217 H21P 110.2 . . ?
O206 C217 C218 107.5(9) . . ?
C217 C218 H21Q 108.7 . . ?
C217 C218 H21R 108.7 . . ?
H21Q C218 H21R 107.6 . . ?
N202 C218 C217 114.3(10) . . ?
N202 C218 H21Q 108.7 . . ?
N202 C218 H21R 108.7 . . ?
N202 K21 N201 178.7(2) . . ?
O201 K21 N201 59.85(18) . . ?
O201 K21 N202 121.30(19) . . ?
O201 K21 O204 138.11(16) . . ?
O201 K21 O206 117.61(17) . . ?
O202 K21 N201 119.29(19) . . ?
O202 K21 N202 61.74(19) . . ?
O202 K21 O201 60.41(16) . . ?
O202 K21 O203 119.9(2) . . ?
O202 K21 O204 97.97(18) . . ?
O202 K21 O205 134.11(17) . . ?
O202 K21 O206 96.56(19) . . ?
O203 K21 N201 60.3(2) . . ?
O203 K21 N202 118.6(2) . . ?
O203 K21 O201 98.01(17) . . ?
O203 K21 O204 60.0(2) . . ?
O203 K21 O205 100.6(2) . . ?
O203 K21 O206 138.82(18) . . ?
O204 K21 N201 119.5(2) . . ?
O204 K21 N202 59.4(2) . . ?
O205 K21 N201 61.8(2) . . ?
O205 K21 N202 118.2(2) . . ?
O205 K21 O201 95.45(15) . . ?
O205 K21 O204 122.00(17) . . ?
O205 K21 O206 58.49(19) . . ?
O206 K21 N201 119.6(2) . . ?
O206 K21 N202 60.6(2) . . ?
O206 K21 O204 99.09(19) . . ?
C201 N201 K21 108.5(5) . . ?
C207 N201 C201 112.0(8) . . ?
C207 N201 C213 109.2(9) . . ?
C207 N201 K21 110.7(6) . . ?
C213 N201 C201 109.8(9) . . ?
C213 N201 K21 106.4(6) . . ?
C206 N202 K21 107.0(5) . . ?
C212 N202 C206 111.1(8) . . ?
C212 N202 K21 110.0(6) . . ?
C218 N202 C206 110.4(9) . . ?
C218 N202 C212 108.1(8) . . ?
C218 N202 K21 110.2(6) . . ?
C202 O201 C203 110.7(6) . . ?
C202 O201 K21 117.0(4) . . ?
C203 O201 K21 113.2(4) . . ?
C204 O202 K21 113.5(5) . . ?
C205 O202 C204 112.1(6) . . ?
C205 O202 K21 117.7(5) . . ?
C208 O203 C209 113.2(8) . . ?
C208 O203 K21 118.1(6) . . ?
C209 O203 K21 116.3(6) . . ?
C210 O204 C211 111.2(8) . . ?
C210 O204 K21 108.6(5) . . ?
C211 O204 K21 116.4(5) . . ?
C214 O205 K21 114.5(5) . . ?
C215 O205 C214 111.6(7) . . ?
C215 O205 K21 117.3(6) . . ?
C216 O206 C217 109.5(8) . . ?
C216 O206 K21 115.5(5) . . ?
C217 O206 K21 114.8(6) . . ?

loop_
_geom_bond_atom_site_label_1
_geom_bond_atom_site_label_2
_geom_bond_distance
_geom_bond_site_symmetry_2
_geom_bond_publ_flag
C101 C116 1.461(12) 2_655 ?
C101 N101 1.305(11) . ?
C101 N104 1.376(12) 2_655 ?
C102 C103 1.460(12) . ?
C102 N101 1.316(11) . ?
C102 N102 1.417(12) . ?
C103 C104 1.443(15) . ?
C103 C108 1.385(14) . ?
C104 H104 0.9500 . ?
C104 C105 1.346(15) . ?
C105 H105 0.9500 . ?
C105 C106 1.376(15) . ?
C106 H106 0.9500 . ?
C106 C107 1.391(15) . ?
C107 H107 0.9500 . ?
C107 C108 1.417(13) . ?
C108 C109 1.483(14) . ?
C109 N102 1.381(10) . ?
C109 N103 1.277(11) . ?
C110 C111 1.438(13) . ?
C110 N103 1.324(11) . ?
C110 N104 1.401(10) . ?
C111 C112 1.415(13) . ?
C111 C116 1.390(13) . ?
C112 H112 0.9500 . ?
C112 C113 1.381(15) . ?
C113 H113 0.9500 . ?
C113 C114 1.327(15) . ?
C114 H114 0.9500 . ?
C114 C115 1.404(14) . ?
C115 H115 0.9500 . ?
C115 C116 1.389(14) . ?
C117 Fe11 1.974(9) . ?
C117 N105 1.147(10) . ?
Fe11 N102 1.906(7) . ?
Fe11 N102 1.906(7) 2_655 ?
Fe11 N104 1.922(7) 2_655 ?
Fe11 N104 1.922(7) . ?
C201 H20A 0.9900 . ?
C201 H20B 0.9900 . ?
C201 C202 1.476(13) . ?
C201 N201 1.473(11) . ?
C202 H20C 0.9900 . ?
C202 H20D 0.9900 . ?
C202 O201 1.410(9) . ?
C203 H20E 0.9900 . ?
C203 H20F 0.9900 . ?
C203 C204 1.408(11) . ?
C203 O201 1.421(9) . ?
C204 H20G 0.9900 . ?
C204 H20H 0.9900 . ?
C204 O202 1.448(9) . ?
C205 H20I 0.9900 . ?
C205 H20J 0.9900 . ?
C205 C206 1.507(11) . ?
C205 O202 1.424(10) . ?
C206 H20K 0.9900 . ?
C206 H20L 0.9900 . ?
C206 N202 1.484(12) . ?
C207 H20M 0.9900 . ?
C207 H20N 0.9900 . ?
C207 C208 1.547(15) . ?
C207 N201 1.458(12) . ?
C208 H20O 0.9900 . ?
C208 H20P 0.9900 . ?
C208 O203 1.355(13) . ?
C209 H20Q 0.9900 . ?
C209 H20R 0.9900 . ?
C209 C210 1.409(14) . ?
C209 O203 1.433(11) . ?
C210 H21A 0.9900 . ?
C210 H21B 0.9900 . ?
C210 O204 1.410(12) . ?
C211 H21C 0.9900 . ?
C211 H21D 0.9900 . ?
C211 C212 1.458(15) . ?
C211 O204 1.413(13) . ?
C212 H21E 0.9900 . ?
C212 H21F 0.9900 . ?
C212 N202 1.451(11) . ?
C213 H21G 0.9900 . ?
C213 H21H 0.9900 . ?
C213 C214 1.469(15) . ?
C213 N201 1.465(13) . ?
C214 H21I 0.9900 . ?
C214 H21J 0.9900 . ?
C214 O205 1.437(11) . ?
C215 H21K 0.9900 . ?
C215 H21L 0.9900 . ?
C215 C216 1.470(14) . ?
C215 O205 1.402(10) . ?
C216 H21M 0.9900 . ?
C216 H21N 0.9900 . ?
C216 O206 1.398(11) . ?
C217 H21O 0.9900 . ?
C217 H21P 0.9900 . ?
C217 C218 1.500(15) . ?
C217 O206 1.469(12) . ?
C218 H21Q 0.9900 . ?
C218 H21R 0.9900 . ?
C218 N202 1.448(13) . ?
K21 N201 2.998(8) . ?
K21 N202 2.990(8) . ?
K21 O201 2.840(5) . ?
K21 O202 2.775(6) . ?
K21 O203 2.778(6) . ?
K21 O204 2.858(5) . ?
K21 O205 2.790(6) . ?
K21 O206 2.847(6) . ?

loop_
_geom_torsion_atom_site_label_1
_geom_torsion_atom_site_label_2
_geom_torsion_atom_site_label_3
_geom_torsion_atom_site_label_4
_geom_torsion
_geom_torsion_site_symmetry_1
_geom_torsion_site_symmetry_2
_geom_torsion_site_symmetry_3
_geom_torsion_site_symmetry_4
_geom_torsion_publ_flag
C102 C103 C104 C105 179.3(9) . . . . ?
C102 C103 C108 C107 179.3(8) . . . . ?
C102 C103 C108 C109 -2.3(10) . . . . ?
C103 C102 N101 C101 -179.4(8) . . . . ?
C103 C102 N102 C109 -0.4(8) . . . . ?
C103 C102 N102 Fe11 179.4(5) . . . . ?
C103 C104 C105 C106 4.7(18) . . . . ?
C103 C108 C109 N102 2.1(10) . . . . ?
C103 C108 C109 N103 -177.5(8) . . . . ?
C104 C103 C108 C107 1.9(15) . . . . ?
C104 C103 C108 C109 -179.7(8) . . . . ?
C104 C105 C106 C107 -3(2) . . . . ?
C105 C106 C107 C108 0.4(17) . . . . ?
C106 C107 C108 C103 0.0(15) . . . . ?
C106 C107 C108 C109 -177.9(10) . . . . ?
C107 C108 C109 N102 -179.7(9) . . . . ?
C107 C108 C109 N103 0.7(15) . . . . ?
C108 C103 C104 C105 -4.0(15) . . . . ?
C108 C109 N102 C102 -1.0(9) . . . . ?
C108 C109 N102 Fe11 179.2(5) . . . . ?
C108 C109 N103 C110 179.0(8) . . . . ?
C110 C111 C112 C113 -175.3(10) . . . . ?
C110 C111 C116 C101 -1.6(10) . . . 2_655 ?
C110 C111 C116 C115 177.3(8) . . . . ?
C111 C110 N103 C109 -175.2(8) . . . . ?
C111 C110 N104 C101 -2.9(8) . . . 2_655 ?
C111 C110 N104 Fe11 174.8(5) . . . . ?
C111 C112 C113 C114 -0.5(18) . . . . ?
C112 C111 C116 C101 -178.0(8) . . . 2_655 ?
C112 C111 C116 C115 0.9(14) . . . . ?
C112 C113 C114 C115 0(2) . . . . ?
C113 C114 C115 C116 0.5(17) . . . . ?
C114 C115 C116 C101 177.6(9) . . . 2_655 ?
C114 C115 C116 C111 -1.1(15) . . . . ?
C116 C101 N101 C102 -177.7(8) 2_655 . . . ?
C116 C111 C112 C113 -0.1(15) . . . . ?
N101 C102 C103 C104 1.3(15) . . . . ?
N101 C102 C103 C108 -175.9(8) . . . . ?
N101 C102 N102 C109 177.1(7) . . . . ?
N101 C102 N102 Fe11 -3.1(12) . . . . ?
N102 C102 C103 C104 178.9(9) . . . . ?
N102 C102 C103 C108 1.8(10) . . . . ?
N102 C102 N101 C101 3.4(13) . . . . ?
N102 C109 N103 C110 -0.5(13) . . . . ?
N103 C109 N102 C102 178.6(8) . . . . ?
N103 C109 N102 Fe11 -1.2(12) . . . . ?
N103 C110 C111 C112 -3.0(16) . . . . ?
N103 C110 C111 C116 -178.6(8) . . . . ?
N103 C110 N104 C101 178.6(8) . . . 2_655 ?
N103 C110 N104 Fe11 -3.7(11) . . . . ?
N104 C101 N101 C102 -1.1(13) 2_655 . . . ?
N104 C110 C111 C112 178.4(10) . . . . ?
N104 C110 C111 C116 2.9(9) . . . . ?
N104 C110 N103 C109 3.1(13) . . . . ?
C201 C202 O201 C203 174.7(7) . . . . ?
C201 C202 O201 K21 -53.6(8) . . . . ?
C202 C201 N201 C207 79.0(11) . . . . ?
C202 C201 N201 C213 -159.5(9) . . . . ?
C202 C201 N201 K21 -43.6(9) . . . . ?
C203 C204 O202 C205 -174.0(8) . . . . ?
C203 C204 O202 K21 49.6(8) . . . . ?
C204 C203 O201 C202 -179.6(7) . . . . ?
C204 C203 O201 K21 46.8(7) . . . . ?
C205 C206 N202 C212 -164.9(9) . . . . ?
C205 C206 N202 C218 75.2(11) . . . . ?
C205 C206 N202 K21 -44.8(10) . . . . ?
C206 C205 O202 C204 176.6(7) . . . . ?
C206 C205 O202 K21 -48.9(9) . . . . ?
C207 C208 O203 C209 166.3(8) . . . . ?
C207 C208 O203 K21 -53.0(10) . . . . ?
C208 C207 N201 C201 -156.7(9) . . . . ?
C208 C207 N201 C213 81.5(11) . . . . ?
C208 C207 N201 K21 -35.4(11) . . . . ?
C209 C210 O204 C211 -172.2(8) . . . . ?
C209 C210 O204 K21 58.5(8) . . . . ?
C210 C209 O203 C208 179.4(9) . . . . ?
C210 C209 O203 K21 38.0(10) . . . . ?
C211 C212 N202 C206 72.1(12) . . . . ?
C211 C212 N202 C218 -166.6(10) . . . . ?
C211 C212 N202 K21 -46.2(11) . . . . ?
C212 C211 O204 C210 -174.8(8) . . . . ?
C212 C211 O204 K21 -49.8(10) . . . . ?
C213 C214 O205 C215 171.6(9) . . . . ?
C213 C214 O205 K21 -52.1(11) . . . . ?
C214 C213 N201 C201 71.6(10) . . . . ?
C214 C213 N201 C207 -165.2(9) . . . . ?
C214 C213 N201 K21 -45.6(10) . . . . ?
C215 C216 O206 C217 179.2(8) . . . . ?
C215 C216 O206 K21 47.7(8) . . . . ?
C216 C215 O205 C214 -177.0(8) . . . . ?
C216 C215 O205 K21 48.1(10) . . . . ?
C217 C218 N202 C206 -161.4(9) . . . . ?
C217 C218 N202 C212 76.9(11) . . . . ?
C217 C218 N202 K21 -43.3(11) . . . . ?
C218 C217 O206 C216 174.6(9) . . . . ?
C218 C217 O206 K21 -53.5(10) . . . . ?
N201 C201 C202 O201 66.5(10) . . . . ?
N201 C207 C208 O203 59.8(13) . . . . ?
N201 C213 C214 O205 69.0(12) . . . . ?
O201 C203 C204 O202 -65.5(9) . . . . ?
O202 C205 C206 N202 64.9(11) . . . . ?
O203 C209 C210 O204 -66.6(10) . . . . ?
O204 C211 C212 N202 66.1(12) . . . . ?
O205 C215 C216 O206 -62.9(10) . . . . ?
O206 C217 C218 N202 66.5(12) . . . . ?

loop_
_smtbx_masks_void_nr
_smtbx_masks_void_average_x
_smtbx_masks_void_average_y
_smtbx_masks_void_average_z
_smtbx_masks_void_volume
_smtbx_masks_void_count_electrons
_smtbx_masks_void_content
1 0.500 0.000 0.500 275.3 51.9 '0.72 C6H4Cl2'
